data_7009659
loop_
_publ_author_name
'Gemel, Christian'
'John, Roland'
'Slugovc, Christian'
'Mereiter, Kurt'
'Schmid, Roland'
'Kirchner, Karl'

_publ_section_title
;
 Synthesis and characterization of ruthenium quinolin-8-olate
 complexes. Unexpected formation of a \k1-hydrotris(pyrazolyl)borate
 complex
;
_journal_issue 15
_journal_name_full 'Journal of the Chemical Society, Dalton Transactions'
_journal_page_first 2607
_journal_paper_doi 10.1039/b002490m
_journal_year 2000
_chemical_formula_sum 'C28 H30 B N7 O Ru'
_chemical_formula_weight 592.47
_chemical_name_systematic
; 
 (hydrogen tris(pyrazolyl)borato-N)-(8-hydroxyquinolinato-N,O)-
 (eta$6!-p-cymene)-ruthenium(II)
;
_space_group_IT_number 2
_symmetry_cell_setting triclinic
_symmetry_space_group_name_Hall '-P 1'
_symmetry_space_group_name_H-M 'P -1'
_atom_sites_solution_hydrogens geom
_atom_sites_solution_primary direct
_atom_sites_solution_secondary difmap
_audit_creation_method SHELXL
_cell_angle_alpha 92.58(1)
_cell_angle_beta 91.70(1)
_cell_angle_gamma 98.78(1)
_cell_formula_units_Z 2
_cell_length_a 9.980(1)
_cell_length_b 10.672(1)
_cell_length_c 12.548(2)
_cell_measurement_reflns_used 8192
_cell_measurement_temperature 301(2)
_cell_measurement_theta_max 30
_cell_measurement_theta_min 2
_cell_volume 1318.5(3)
_computing_cell_refinement 'Siemens SAINT'
_computing_data_collection 'Siemens SMART'
_computing_data_reduction 'Siemens SAINT and SHELXTL'
_computing_molecular_graphics 'Siemens SHELXTL'
_computing_publication_material 'SHELXL-97 (Sheldrick, 1997)'
_computing_structure_refinement 'SHELXL-97 (Sheldrick, 1997)'
_computing_structure_solution 'SHELXS-97 (Sheldrick, 1997)'
_diffrn_ambient_temperature 301(2)
_diffrn_measurement_device_type 'Siemens SMART 3-circle with CCD area detector'
_diffrn_measurement_method 'omega scans'
_diffrn_radiation_monochromator graphite
_diffrn_radiation_source 'fine-focus sealed tube'
_diffrn_radiation_type MoK\a
_diffrn_radiation_wavelength 0.71073
_diffrn_reflns_av_R_equivalents 0.0211
_diffrn_reflns_av_sigmaI/netI 0.0372
_diffrn_reflns_limit_h_max 13
_diffrn_reflns_limit_h_min -13
_diffrn_reflns_limit_k_max 14
_diffrn_reflns_limit_k_min -15
_diffrn_reflns_limit_l_max 17
_diffrn_reflns_limit_l_min -17
_diffrn_reflns_number 15883
_diffrn_reflns_theta_max 30.04
_diffrn_reflns_theta_min 1.63
_exptl_absorpt_coefficient_mu 0.631
_exptl_absorpt_correction_T_max 0.873
_exptl_absorpt_correction_T_min 0.962
_exptl_absorpt_correction_type multi-scan
_exptl_crystal_colour yellow
_exptl_crystal_density_diffrn 1.492
_exptl_crystal_description plate
_exptl_crystal_F_000 608
_exptl_crystal_size_max 0.25
_exptl_crystal_size_mid 0.20
_exptl_crystal_size_min 0.04
_refine_diff_density_max 0.339
_refine_diff_density_min -0.294
_refine_diff_density_rms 0.056
_refine_ls_extinction_method none
_refine_ls_goodness_of_fit_all 0.986
_refine_ls_goodness_of_fit_obs 1.017
_refine_ls_hydrogen_treatment mixed
_refine_ls_matrix_type full
_refine_ls_number_parameters 358
_refine_ls_number_reflns 7617
_refine_ls_number_restraints 4
_refine_ls_restrained_S_all 0.986
_refine_ls_restrained_S_obs 1.017
_refine_ls_R_factor_all 0.0380
_refine_ls_R_factor_obs 0.0263
_refine_ls_shift/esd_max -0.006
_refine_ls_shift/esd_mean 0.000
_refine_ls_structure_factor_coef Fsqd
_refine_ls_weighting_details 'w=1/[\s^2^(Fo^2^)+(0.0326P)^2^+0.0000P] where P=(Fo^2^+2Fc^2^)/3'
_refine_ls_weighting_scheme calc
_refine_ls_wR_factor_all 0.0615
_refine_ls_wR_factor_obs 0.0576
_reflns_number_observed 6337
_reflns_number_total 7617
_reflns_observed_criterion >2sigma(I)
_cod_data_source_file b002490m.txt
_cod_data_source_block kiny305
_cod_depositor_comments
;
The following automatic conversions were performed:
'_symmetry_cell_setting' value 'Triclinic' changed to 'triclinic'
according to '/home/saulius/struct/CIF-dictionaries/cif_core.dic'
dictionary named 'cif_core.dic' version 2.4.1 from 2010-06-29.

Automatic conversion script
Id: cif_fix_enum 1527 2010-12-29 10:47:43Z saulius 

The following automatic conversions were performed:

'_refine_ls_weighting_scheme' value 'calc
w=1/[\s^2^(Fo^2^)+(0.0326P)^2^+0.0000P] where P=(Fo^2^+2Fc^2^)/3' was
changed to 'calc'. New tag '_refine_ls_weighting_details' was
created. The value of the new tag was set to
'w=1/[\s^2^(Fo^2^)+(0.0326P)^2^+0.0000P] where P=(Fo^2^+2Fc^2^)/3'.

Automatic conversion script
Id: cif_fix_values 3143 2015-03-26 13:38:13Z robertas 
;
_cod_original_sg_symbol_H-M P-1
_cod_database_code 7009659

loop_
_symmetry_equiv_pos_as_xyz
'x, y, z'
'-x, -y, -z'

loop_
_atom_site_aniso_label
_atom_site_aniso_U_11
_atom_site_aniso_U_22
_atom_site_aniso_U_33
_atom_site_aniso_U_23
_atom_site_aniso_U_13
_atom_site_aniso_U_12
Ru 0.02732(7) 0.02445(6) 0.02722(6) 0.00114(4) -0.00117(4) 0.00106(4)
C1 0.0338(8) 0.0391(9) 0.0335(8) -0.0089(7) 0.0002(7) 0.0041(7)
C2 0.0389(9) 0.0271(8) 0.0434(9) -0.0059(7) -0.0061(7) 0.0038(7)
C3 0.0348(9) 0.0278(8) 0.0422(9) -0.0024(7) 0.0000(7) -0.0017(6)
C4 0.0308(8) 0.0317(8) 0.0365(8) -0.0037(6) -0.0049(7) 0.0006(6)
C5 0.0369(9) 0.0319(8) 0.0336(8) 0.0005(6) -0.0099(7) 0.0021(7)
C6 0.0373(9) 0.0394(9) 0.0286(8) -0.0005(7) -0.0004(7) -0.0019(7)
C7 0.0390(10) 0.0645(13) 0.0550(12) -0.0083(10) 0.0040(9) 0.0117(9)
C8 0.0330(9) 0.0436(10) 0.0605(12) -0.0045(9) -0.0009(8) 0.0060(8)
C9 0.0385(11) 0.104(2) 0.090(2) 0.005(2) -0.0181(12) 0.0136(13)
C10 0.0467(12) 0.074(2) 0.086(2) 0.0040(13) 0.0213(12) 0.0119(11)
N1 0.0313(7) 0.0296(6) 0.0323(7) -0.0013(5) -0.0010(5) 0.0026(5)
C11 0.0401(9) 0.0380(9) 0.0418(9) 0.0042(7) 0.0019(8) -0.0014(7)
C12 0.0386(10) 0.0472(11) 0.0576(12) 0.0035(9) 0.0059(9) -0.0084(8)
C13 0.0315(9) 0.0519(11) 0.0633(13) -0.0068(10) -0.0054(9) -0.0029(8)
C14 0.0351(9) 0.0419(9) 0.0456(10) -0.0080(8) -0.0067(8) 0.0072(7)
C15 0.0447(11) 0.0648(13) 0.0531(12) -0.0063(10) -0.0197(9) 0.0117(10)
C16 0.0612(13) 0.0596(12) 0.0426(10) 0.0053(9) -0.0153(9) 0.0168(10)
C17 0.0569(11) 0.0435(10) 0.0357(9) 0.0054(8) -0.0046(8) 0.0118(9)
C18 0.0388(9) 0.0294(8) 0.0314(8) -0.0025(6) -0.0013(7) 0.0088(7)
C19 0.0335(8) 0.0318(8) 0.0297(8) -0.0040(6) -0.0028(6) 0.0074(6)
O 0.0375(6) 0.0329(6) 0.0357(6) 0.0088(5) -0.0027(5) 0.0001(5)
B 0.0393(10) 0.0300(9) 0.0348(9) 0.0026(7) 0.0014(8) 0.0040(7)
N2 0.0397(7) 0.0281(6) 0.0345(7) 0.0020(5) 0.0033(6) 0.0053(6)
N3 0.0342(7) 0.0268(6) 0.0277(6) 0.0025(5) 0.0016(5) 0.0030(5)
C20 0.0428(9) 0.0383(9) 0.0312(8) 0.0058(7) 0.0050(7) 0.0037(7)
C21 0.0385(9) 0.0466(10) 0.0329(8) -0.0017(7) 0.0068(7) 0.0059(8)
C22 0.0486(10) 0.0353(9) 0.0431(10) -0.0038(7) 0.0061(8) 0.0118(8)
N4 0.0445(8) 0.0360(7) 0.0368(7) 0.0052(6) -0.0018(6) 0.0043(6)
N5 0.0526(10) 0.0527(10) 0.0476(9) 0.0031(8) -0.0047(8) -0.0047(8)
C23 0.0446(11) 0.088(2) 0.0537(12) 0.0198(12) -0.0098(10) -0.0085(11)
C24 0.0552(13) 0.075(2) 0.0626(14) 0.0219(12) 0.0042(11) 0.0266(12)
C25 0.0613(13) 0.0476(11) 0.0485(11) 0.0028(9) -0.0043(9) 0.0198(10)
N6 0.0450(8) 0.0340(7) 0.0436(8) 0.0058(6) -0.0028(7) 0.0012(6)
N7 0.0818(13) 0.0435(9) 0.0501(10) -0.0025(8) -0.0057(9) -0.0085(9)
C26 0.101(2) 0.0445(12) 0.072(2) 0.0121(11) -0.034(2) -0.0213(13)
C27 0.0558(15) 0.060(2) 0.135(3) 0.030(2) -0.005(2) -0.0157(12)
C28 0.0501(12) 0.0471(12) 0.092(2) 0.0179(12) 0.0180(12) 0.0009(10)

loop_
_atom_site_label
_atom_site_type_symbol
_atom_site_fract_x
_atom_site_fract_y
_atom_site_fract_z
_atom_site_U_iso_or_equiv
_atom_site_thermal_displace_type
_atom_site_occupancy
_atom_site_calc_flag
_atom_site_refinement_flags
_atom_site_disorder_group
Ru Ru 0.500433(12) 0.211384(11) 0.241526(10) 0.02668(4) Uani 1 d . .
C1 C 0.5672(2) 0.1024(2) 0.10556(13) 0.0359(4) Uani 1 d . .
C2 C 0.4789(2) 0.0219(2) 0.16578(14) 0.0370(4) Uani 1 d D .
H2 H 0.5087(18) -0.0444(12) 0.2006(14) 0.044 Uiso 1 d D .
C3 C 0.3467(2) 0.0497(2) 0.19031(14) 0.0358(4) Uani 1 d D .
H3 H 0.2938(16) 0.0010(15) 0.2377(12) 0.043 Uiso 1 d D .
C4 C 0.3020(2) 0.15981(15) 0.15367(13) 0.0337(3) Uani 1 d . .
C5 C 0.3926(2) 0.2420(2) 0.09166(13) 0.0347(3) Uani 1 d D .
H5 H 0.3632(18) 0.3167(9) 0.0724(15) 0.042 Uiso 1 d D .
C6 C 0.5220(2) 0.2147(2) 0.06889(13) 0.0360(4) Uani 1 d D .
H6 H 0.5829(14) 0.2699(14) 0.0319(13) 0.043 Uiso 1 d D .
C7 C 0.7092(2) 0.0771(2) 0.0872(2) 0.0527(5) Uani 1 d . .
H7A H 0.7106(4) 0.0288(13) 0.0209(6) 0.079 Uiso 1 calc R .
H7B H 0.7386(6) 0.0300(13) 0.1445(7) 0.079 Uiso 1 calc R .
H7C H 0.7690(3) 0.1563(2) 0.0844(12) 0.079 Uiso 1 calc R .
C8 C 0.1660(2) 0.1977(2) 0.1788(2) 0.0459(4) Uani 1 d . .
H8 H 0.1827(2) 0.2856(2) 0.2081(2) 0.055 Uiso 1 calc R .
C9 C 0.0825(2) 0.1957(3) 0.0734(2) 0.0779(8) Uani 1 d . .
H9A H 0.0008(10) 0.2303(18) 0.0865(4) 0.117 Uiso 1 calc R .
H9B H 0.0597(18) 0.1099(4) 0.0449(9) 0.117 Uiso 1 calc R .
H9C H 0.1348(8) 0.2458(16) 0.0231(6) 0.117 Uiso 1 calc R .
C10 C 0.0888(2) 0.1181(2) 0.2598(2) 0.0683(6) Uani 1 d . .
H10A H 0.1444(7) 0.1194(14) 0.3238(6) 0.102 Uiso 1 calc R .
H10B H 0.0654(16) 0.0323(5) 0.2313(6) 0.102 Uiso 1 calc R .
H10C H 0.0076(10) 0.1518(11) 0.2761(11) 0.102 Uiso 1 calc R .
N1 N 0.69549(13) 0.30453(12) 0.28461(10) 0.0314(3) Uani 1 d . .
C11 C 0.7732(2) 0.3910(2) 0.23251(15) 0.0407(4) Uani 1 d . .
H11 H 0.7402(2) 0.4179(2) 0.16876(15) 0.049 Uiso 1 calc R .
C12 C 0.9048(2) 0.4434(2) 0.2710(2) 0.0492(5) Uani 1 d . .
H12 H 0.9569(2) 0.5049(2) 0.2332(2) 0.059 Uiso 1 calc R .
C13 C 0.9556(2) 0.4044(2) 0.3628(2) 0.0503(5) Uani 1 d . .
H13 H 1.0428(2) 0.4387(2) 0.3876(2) 0.060 Uiso 1 calc R .
C14 C 0.8770(2) 0.3120(2) 0.42115(15) 0.0412(4) Uani 1 d . .
C15 C 0.9196(2) 0.2627(2) 0.5172(2) 0.0546(5) Uani 1 d . .
H15 H 1.0055(2) 0.2915(2) 0.5476(2) 0.065 Uiso 1 calc R .
C16 C 0.8323(2) 0.1719(2) 0.5649(2) 0.0540(5) Uani 1 d . .
H16 H 0.8620(2) 0.1391(2) 0.6272(2) 0.065 Uiso 1 calc R .
C17 C 0.7011(2) 0.1261(2) 0.52460(14) 0.0449(4) Uani 1 d . .
H17 H 0.6454(2) 0.0650(2) 0.56023(14) 0.054 Uiso 1 calc R .
C18 C 0.6540(2) 0.17267(15) 0.43062(13) 0.0330(3) Uani 1 d . .
C19 C 0.7446(2) 0.26480(15) 0.37891(12) 0.0317(3) Uani 1 d . .
O O 0.53297(12) 0.13465(10) 0.38654(9) 0.0358(3) Uani 1 d . .
B B 0.4699(2) 0.5498(2) 0.2116(2) 0.0348(4) Uani 1 d . .
H0B H 0.5090(2) 0.4826(2) 0.1561(2) 0.042 Uiso 1 calc R .
N2 N 0.41859(14) 0.48002(12) 0.31350(11) 0.0340(3) Uani 1 d . .
N3 N 0.42972(13) 0.35755(12) 0.33494(10) 0.0297(3) Uani 1 d . .
C20 C 0.3740(2) 0.3362(2) 0.42931(13) 0.0375(4) Uani 1 d . .
H20 H 0.3686(2) 0.2600(2) 0.46324(13) 0.045 Uiso 1 calc R .
C21 C 0.3258(2) 0.4416(2) 0.46934(14) 0.0394(4) Uani 1 d . .
H21 H 0.2822(2) 0.4508(2) 0.53305(14) 0.047 Uiso 1 calc R .
C22 C 0.3560(2) 0.5301(2) 0.39502(15) 0.0419(4) Uani 1 d . .
H22 H 0.3363(2) 0.6126(2) 0.39992(15) 0.050 Uiso 1 calc R .
N4 N 0.3472(2) 0.59879(14) 0.15767(11) 0.0393(3) Uani 1 d . .
N5 N 0.2735(2) 0.5301(2) 0.07503(13) 0.0524(4) Uani 1 d . .
C23 C 0.1701(2) 0.5921(3) 0.0567(2) 0.0637(6) Uani 1 d . .
H23 H 0.1026(2) 0.5671(3) 0.0040(2) 0.076 Uiso 1 calc R .
C24 C 0.1742(2) 0.6978(2) 0.1248(2) 0.0619(6) Uani 1 d . .
H24 H 0.1130(2) 0.7554(2) 0.1272(2) 0.074 Uiso 1 calc R .
C25 C 0.2883(2) 0.6990(2) 0.1879(2) 0.0514(5) Uani 1 d . .
H25 H 0.3198(2) 0.7590(2) 0.2425(2) 0.062 Uiso 1 calc R .
N6 N 0.5830(2) 0.66245(14) 0.24175(12) 0.0414(3) Uani 1 d . .
N7 N 0.5732(2) 0.7520(2) 0.32064(14) 0.0607(5) Uani 1 d . .
C26 C 0.6916(3) 0.8306(2) 0.3225(2) 0.0761(8) Uani 1 d . .
H26 H 0.7149(3) 0.9007(2) 0.3698(2) 0.091 Uiso 1 calc R .
C27 C 0.7739(3) 0.7937(3) 0.2451(3) 0.0854(9) Uani 1 d . .
H27 H 0.8604(3) 0.8334(3) 0.2301(3) 0.102 Uiso 1 calc R .
C28 C 0.7033(2) 0.6869(2) 0.1947(2) 0.0631(6) Uani 1 d . .
H28 H 0.7326(2) 0.6397(2) 0.1384(2) 0.076 Uiso 1 calc R .

loop_
_atom_type_symbol
_atom_type_description
_atom_type_scat_dispersion_real
_atom_type_scat_dispersion_imag
_atom_type_scat_source
C C 0.0033 0.0016 'International Tables Vol C Tables 4.2.6.8 and 6.1.1.4'
H H 0.0000 0.0000 'International Tables Vol C Tables 4.2.6.8 and 6.1.1.4'
B B 0.0013 0.0007 'International Tables Vol C Tables 4.2.6.8 and 6.1.1.4'
N N 0.0061 0.0033 'International Tables Vol C Tables 4.2.6.8 and 6.1.1.4'
O O 0.0106 0.0060 'International Tables Vol C Tables 4.2.6.8 and 6.1.1.4'
Ru Ru -1.2594 0.8363 'International Tables Vol C Tables 4.2.6.8 and 6.1.1.4'

loop_
_geom_angle_atom_site_label_1
_geom_angle_atom_site_label_2
_geom_angle_atom_site_label_3
_geom_angle
_geom_angle_site_symmetry_1
_geom_angle_site_symmetry_3
_geom_angle_publ_flag
O Ru N1 79.00(5) . . ?
O Ru N3 84.74(5) . . ?
N1 Ru N3 86.04(5) . . ?
O Ru C2 88.96(6) . . ?
N1 Ru C2 118.39(6) . . ?
N3 Ru C2 153.10(6) . . ?
O Ru C6 151.06(6) . . ?
N1 Ru C6 96.82(6) . . ?
N3 Ru C6 123.81(6) . . ?
C2 Ru C6 67.65(7) . . ?
O Ru C3 91.96(6) . . ?
N1 Ru C3 155.94(6) . . ?
N3 Ru C3 115.56(6) . . ?
C2 Ru C3 38.44(6) . . ?
C6 Ru C3 80.30(7) . . ?
O Ru C1 113.10(6) . . ?
N1 Ru C1 94.29(6) . . ?
N3 Ru C1 161.93(6) . . ?
C2 Ru C1 37.29(7) . . ?
C6 Ru C1 38.17(6) . . ?
C3 Ru C1 68.61(6) . . ?
O Ru C5 157.81(6) . . ?
N1 Ru C5 123.18(6) . . ?
N3 Ru C5 96.51(6) . . ?
C2 Ru C5 79.93(6) . . ?
C6 Ru C5 37.26(6) . . ?
C3 Ru C5 67.44(6) . . ?
C1 Ru C5 68.22(6) . . ?
O Ru C4 120.07(5) . . ?
N1 Ru C4 160.67(6) . . ?
N3 Ru C4 92.29(6) . . ?
C2 Ru C4 68.45(6) . . ?
C6 Ru C4 68.22(6) . . ?
C3 Ru C4 37.32(6) . . ?
C1 Ru C4 81.44(6) . . ?
C5 Ru C4 37.85(6) . . ?
C2 C1 C6 117.9(2) . . ?
C2 C1 C7 120.9(2) . . ?
C6 C1 C7 121.0(2) . . ?
C2 C1 Ru 70.36(10) . . ?
C6 C1 Ru 70.38(9) . . ?
C7 C1 Ru 126.65(13) . . ?
C1 C2 C3 121.5(2) . . ?
C1 C2 Ru 72.35(9) . . ?
C3 C2 Ru 71.25(9) . . ?
C1 C2 H2 120.8(12) . . ?
C3 C2 H2 117.0(12) . . ?
Ru C2 H2 121.0(12) . . ?
C4 C3 C2 120.6(2) . . ?
C4 C3 Ru 72.62(9) . . ?
C2 C3 Ru 70.31(9) . . ?
C4 C3 H3 118.8(12) . . ?
C2 C3 H3 120.2(12) . . ?
Ru C3 H3 123.2(12) . . ?
C3 C4 C5 117.85(15) . . ?
C3 C4 C8 123.8(2) . . ?
C5 C4 C8 118.36(15) . . ?
C3 C4 Ru 70.06(9) . . ?
C5 C4 Ru 70.39(9) . . ?
C8 C4 Ru 129.37(12) . . ?
C6 C5 C4 121.19(15) . . ?
C6 C5 Ru 70.74(9) . . ?
C4 C5 Ru 71.76(9) . . ?
C6 C5 H5 122.5(12) . . ?
C4 C5 H5 116.2(12) . . ?
Ru C5 H5 126.7(12) . . ?
C5 C6 C1 121.0(2) . . ?
C5 C6 Ru 72.00(10) . . ?
C1 C6 Ru 71.44(9) . . ?
C5 C6 H6 121.5(12) . . ?
C1 C6 H6 117.4(11) . . ?
Ru C6 H6 127.4(12) . . ?
C1 C7 H7A 109.47(10) . . ?
C1 C7 H7B 109.47(11) . . ?
H7A C7 H7B 109.5 . . ?
C1 C7 H7C 109.47(11) . . ?
H7A C7 H7C 109.5 . . ?
H7B C7 H7C 109.5 . . ?
C10 C8 C4 114.2(2) . . ?
C10 C8 C9 111.5(2) . . ?
C4 C8 C9 108.3(2) . . ?
C10 C8 H8 107.52(13) . . ?
C4 C8 H8 107.52(9) . . ?
C9 C8 H8 107.52(14) . . ?
C8 C9 H9A 109.47(13) . . ?
C8 C9 H9B 109.47(14) . . ?
H9A C9 H9B 109.5 . . ?
C8 C9 H9C 109.47(13) . . ?
H9A C9 H9C 109.5 . . ?
H9B C9 H9C 109.5 . . ?
C8 C10 H10A 109.47(12) . . ?
C8 C10 H10B 109.47(13) . . ?
H10A C10 H10B 109.5 . . ?
C8 C10 H10C 109.47(11) . . ?
H10A C10 H10C 109.5 . . ?
H10B C10 H10C 109.5 . . ?
C11 N1 C19 119.03(14) . . ?
C11 N1 Ru 128.36(11) . . ?
C19 N1 Ru 112.60(10) . . ?
N1 C11 C12 121.7(2) . . ?
N1 C11 H11 119.15(10) . . ?
C12 C11 H11 119.15(11) . . ?
C13 C12 C11 120.2(2) . . ?
C13 C12 H12 119.92(11) . . ?
C11 C12 H12 119.92(11) . . ?
C12 C13 C14 120.4(2) . . ?
C12 C13 H13 119.82(11) . . ?
C14 C13 H13 119.82(11) . . ?
C13 C14 C15 125.5(2) . . ?
C13 C14 C19 116.6(2) . . ?
C15 C14 C19 117.9(2) . . ?
C16 C15 C14 119.1(2) . . ?
C16 C15 H15 120.46(11) . . ?
C14 C15 H15 120.46(12) . . ?
C15 C16 C17 123.4(2) . . ?
C15 C16 H16 118.31(11) . . ?
C17 C16 H16 118.31(11) . . ?
C18 C17 C16 119.7(2) . . ?
C18 C17 H17 120.17(11) . . ?
C16 C17 H17 120.17(11) . . ?
O C18 C17 123.9(2) . . ?
O C18 C19 118.50(13) . . ?
C17 C18 C19 117.6(2) . . ?
N1 C19 C14 122.1(2) . . ?
N1 C19 C18 115.51(14) . . ?
C14 C19 C18 122.34(15) . . ?
C18 O Ru 114.27(10) . . ?
N6 B N4 109.80(13) . . ?
N6 B N2 110.87(14) . . ?
N4 B N2 107.75(14) . . ?
N6 B H0B 109.46(10) . . ?
N4 B H0B 109.46(9) . . ?
N2 B H0B 109.46(9) . . ?
C22 N2 N3 108.09(13) . . ?
C22 N2 B 126.04(14) . . ?
N3 N2 B 125.86(13) . . ?
C20 N3 N2 106.55(13) . . ?
C20 N3 Ru 121.97(11) . . ?
N2 N3 Ru 131.26(10) . . ?
N3 C20 C21 110.94(15) . . ?
N3 C20 H20 124.53(9) . . ?
C21 C20 H20 124.53(10) . . ?
C22 C21 C20 104.7(2) . . ?
C22 C21 H21 127.64(10) . . ?
C20 C21 H21 127.64(10) . . ?
N2 C22 C21 109.7(2) . . ?
N2 C22 H22 125.15(10) . . ?
C21 C22 H22 125.15(10) . . ?
C25 N4 N5 110.3(2) . . ?
C25 N4 B 128.4(2) . . ?
N5 N4 B 120.90(15) . . ?
C23 N5 N4 104.6(2) . . ?
N5 C23 C24 112.3(2) . . ?
N5 C23 H23 123.86(14) . . ?
C24 C23 H23 123.86(13) . . ?
C25 C24 C23 104.5(2) . . ?
C25 C24 H24 127.76(14) . . ?
C23 C24 H24 127.76(13) . . ?
N4 C25 C24 108.4(2) . . ?
N4 C25 H25 125.82(11) . . ?
C24 C25 H25 125.82(14) . . ?
C28 N6 N7 110.6(2) . . ?
C28 N6 B 125.7(2) . . ?
N7 N6 B 123.7(2) . . ?
C26 N7 N6 105.1(2) . . ?
N7 C26 C27 110.9(2) . . ?
N7 C26 H26 124.6(2) . . ?
C27 C26 H26 124.6(2) . . ?
C28 C27 C26 106.1(2) . . ?
C28 C27 H27 127.0(2) . . ?
C26 C27 H27 127.0(2) . . ?
N6 C28 C27 107.3(2) . . ?
N6 C28 H28 126.35(13) . . ?
C27 C28 H28 126.3(2) . . ?

loop_
_geom_bond_atom_site_label_1
_geom_bond_atom_site_label_2
_geom_bond_distance
_geom_bond_site_symmetry_2
_geom_bond_publ_flag
Ru O 2.0658(11) . ?
Ru N1 2.0900(13) . ?
Ru N3 2.1274(13) . ?
Ru C2 2.173(2) . ?
Ru C6 2.185(2) . ?
Ru C3 2.186(2) . ?
Ru C1 2.199(2) . ?
Ru C5 2.201(2) . ?
Ru C4 2.219(2) . ?
C1 C2 1.398(2) . ?
C1 C6 1.433(2) . ?
C1 C7 1.505(2) . ?
C2 C3 1.435(2) . ?
C2 H2 0.9301(10) . ?
C3 C4 1.409(2) . ?
C3 H3 0.9301(10) . ?
C4 C5 1.434(2) . ?
C4 C8 1.512(2) . ?
C5 C6 1.401(2) . ?
C5 H5 0.9301(10) . ?
C6 H6 0.9301(10) . ?
C7 H7A 0.96 . ?
C7 H7B 0.96 . ?
C7 H7C 0.96 . ?
C8 C10 1.509(3) . ?
C8 C9 1.539(3) . ?
C8 H8 0.98 . ?
C9 H9A 0.96 . ?
C9 H9B 0.96 . ?
C9 H9C 0.96 . ?
C10 H10A 0.96 . ?
C10 H10B 0.96 . ?
C10 H10C 0.96 . ?
N1 C11 1.321(2) . ?
N1 C19 1.376(2) . ?
C11 C12 1.409(3) . ?
C11 H11 0.93 . ?
C12 C13 1.353(3) . ?
C12 H12 0.93 . ?
C13 C14 1.410(3) . ?
C13 H13 0.93 . ?
C14 C15 1.416(3) . ?
C14 C19 1.418(2) . ?
C15 C16 1.371(3) . ?
C15 H15 0.93 . ?
C16 C17 1.397(3) . ?
C16 H16 0.93 . ?
C17 C18 1.396(2) . ?
C17 H17 0.93 . ?
C18 O 1.312(2) . ?
C18 C19 1.423(2) . ?
B N6 1.543(2) . ?
B N4 1.552(2) . ?
B N2 1.568(2) . ?
B H0B 1.10 . ?
N2 C22 1.347(2) . ?
N2 N3 1.367(2) . ?
N3 C20 1.337(2) . ?
C20 C21 1.371(2) . ?
C20 H20 0.93 . ?
C21 C22 1.364(3) . ?
C21 H21 0.93 . ?
C22 H22 0.93 . ?
N4 C25 1.342(2) . ?
N4 N5 1.369(2) . ?
N5 C23 1.328(3) . ?
C23 C24 1.378(4) . ?
C23 H23 0.93 . ?
C24 C25 1.366(3) . ?
C24 H24 0.93 . ?
C25 H25 0.93 . ?
N6 C28 1.348(3) . ?
N6 N7 1.361(2) . ?
N7 C26 1.340(3) . ?
C26 C27 1.373(4) . ?
C26 H26 0.93 . ?
C27 C28 1.364(4) . ?
C27 H27 0.93 . ?
C28 H28 0.93 . ?

loop_
_geom_torsion_atom_site_label_1
_geom_torsion_atom_site_label_2
_geom_torsion_atom_site_label_3
_geom_torsion_atom_site_label_4
_geom_torsion
_geom_torsion_site_symmetry_1
_geom_torsion_site_symmetry_2
_geom_torsion_site_symmetry_3
_geom_torsion_site_symmetry_4
_geom_torsion_publ_flag
O Ru C1 C2 53.65(11) . . . . ?
N1 Ru C1 C2 133.51(10) . . . . ?
N3 Ru C1 C2 -136.1(2) . . . . ?
C2 Ru C1 C2 0.0 . . . . ?
C6 Ru C1 C2 -130.90(14) . . . . ?
C3 Ru C1 C2 -29.05(10) . . . . ?
C5 Ru C1 C2 -102.36(11) . . . . ?
C4 Ru C1 C2 -65.46(10) . . . . ?
O Ru C1 C6 -175.44(9) . . . . ?
N1 Ru C1 C6 -95.58(10) . . . . ?
N3 Ru C1 C6 -5.2(2) . . . . ?
C2 Ru C1 C6 130.90(14) . . . . ?
C6 Ru C1 C6 0.0 . . . . ?
C3 Ru C1 C6 101.85(11) . . . . ?
C5 Ru C1 C6 28.54(9) . . . . ?
C4 Ru C1 C6 65.44(10) . . . . ?
O Ru C1 C7 -60.8(2) . . . . ?
N1 Ru C1 C7 19.0(2) . . . . ?
N3 Ru C1 C7 109.4(2) . . . . ?
C2 Ru C1 C7 -114.5(2) . . . . ?
C6 Ru C1 C7 114.6(2) . . . . ?
C3 Ru C1 C7 -143.5(2) . . . . ?
C5 Ru C1 C7 143.2(2) . . . . ?
C4 Ru C1 C7 -179.9(2) . . . . ?
C6 C1 C2 C3 0.2(2) . . . . ?
C7 C1 C2 C3 175.5(2) . . . . ?
Ru C1 C2 C3 53.84(14) . . . . ?
C6 C1 C2 Ru -53.67(13) . . . . ?
C7 C1 C2 Ru 121.7(2) . . . . ?
Ru C1 C2 Ru 0.0 . . . . ?
O Ru C2 C1 -132.18(10) . . . . ?
N1 Ru C2 C1 -55.29(11) . . . . ?
N3 Ru C2 C1 151.63(11) . . . . ?
C6 Ru C2 C1 30.34(10) . . . . ?
C3 Ru C2 C1 133.34(15) . . . . ?
C1 Ru C2 C1 0.0 . . . . ?
C5 Ru C2 C1 67.11(10) . . . . ?
C4 Ru C2 C1 104.73(11) . . . . ?
O Ru C2 C3 94.48(10) . . . . ?
N1 Ru C2 C3 171.37(9) . . . . ?
N3 Ru C2 C3 18.3(2) . . . . ?
C6 Ru C2 C3 -103.01(11) . . . . ?
C3 Ru C2 C3 0.0 . . . . ?
C1 Ru C2 C3 -133.34(15) . . . . ?
C5 Ru C2 C3 -66.23(10) . . . . ?
C4 Ru C2 C3 -28.61(10) . . . . ?
C1 C2 C3 C4 0.2(3) . . . . ?
Ru C2 C3 C4 54.55(14) . . . . ?
C1 C2 C3 Ru -54.34(15) . . . . ?
Ru C2 C3 Ru 0.0 . . . . ?
O Ru C3 C4 141.44(10) . . . . ?
N1 Ru C3 C4 -151.61(13) . . . . ?
N3 Ru C3 C4 56.34(11) . . . . ?
C2 Ru C3 C4 -132.7(2) . . . . ?
C6 Ru C3 C4 -66.62(11) . . . . ?
C1 Ru C3 C4 -104.47(11) . . . . ?
C5 Ru C3 C4 -30.07(10) . . . . ?
C4 Ru C3 C4 0.0 . . . . ?
O Ru C3 C2 -85.84(10) . . . . ?
N1 Ru C3 C2 -18.9(2) . . . . ?
N3 Ru C3 C2 -170.95(9) . . . . ?
C2 Ru C3 C2 0.0 . . . . ?
C6 Ru C3 C2 66.09(11) . . . . ?
C1 Ru C3 C2 28.24(10) . . . . ?
C5 Ru C3 C2 102.64(11) . . . . ?
C4 Ru C3 C2 132.7(2) . . . . ?
C2 C3 C4 C5 0.0(2) . . . . ?
Ru C3 C4 C5 53.46(13) . . . . ?
C2 C3 C4 C8 -178.2(2) . . . . ?
Ru C3 C4 C8 -124.7(2) . . . . ?
C2 C3 C4 Ru -53.48(14) . . . . ?
Ru C3 C4 Ru 0.0 . . . . ?
O Ru C4 C3 -46.04(12) . . . . ?
N1 Ru C4 C3 144.2(2) . . . . ?
N3 Ru C4 C3 -131.28(10) . . . . ?
C2 Ru C4 C3 29.41(10) . . . . ?
C6 Ru C4 C3 103.01(11) . . . . ?
C3 Ru C4 C3 0.0 . . . . ?
C1 Ru C4 C3 65.75(11) . . . . ?
C5 Ru C4 C3 131.06(15) . . . . ?
O Ru C4 C5 -177.09(9) . . . . ?
N1 Ru C4 C5 13.1(2) . . . . ?
N3 Ru C4 C5 97.66(10) . . . . ?
C2 Ru C4 C5 -101.64(11) . . . . ?
C6 Ru C4 C5 -28.05(10) . . . . ?
C3 Ru C4 C5 -131.06(15) . . . . ?
C1 Ru C4 C5 -65.30(10) . . . . ?
C5 Ru C4 C5 0.0 . . . . ?
O Ru C4 C8 71.8(2) . . . . ?
N1 Ru C4 C8 -98.0(2) . . . . ?
N3 Ru C4 C8 -13.4(2) . . . . ?
C2 Ru C4 C8 147.3(2) . . . . ?
C6 Ru C4 C8 -139.1(2) . . . . ?
C3 Ru C4 C8 117.8(2) . . . . ?
C1 Ru C4 C8 -176.4(2) . . . . ?
C5 Ru C4 C8 -111.1(2) . . . . ?
C3 C4 C5 C6 -0.6(2) . . . . ?
C8 C4 C5 C6 177.7(2) . . . . ?
Ru C4 C5 C6 52.74(14) . . . . ?
C3 C4 C5 Ru -53.29(13) . . . . ?
C8 C4 C5 Ru 124.96(15) . . . . ?
Ru C4 C5 Ru 0.0 . . . . ?
O Ru C5 C6 -127.17(15) . . . . ?
N1 Ru C5 C6 51.30(12) . . . . ?
N3 Ru C5 C6 140.81(10) . . . . ?
C2 Ru C5 C6 -66.14(10) . . . . ?
C6 Ru C5 C6 0.0 . . . . ?
C3 Ru C5 C6 -104.17(11) . . . . ?
C1 Ru C5 C6 -29.20(10) . . . . ?
C4 Ru C5 C6 -133.84(15) . . . . ?
O Ru C5 C4 6.7(2) . . . . ?
N1 Ru C5 C4 -174.85(8) . . . . ?
N3 Ru C5 C4 -85.34(10) . . . . ?
C2 Ru C5 C4 67.70(10) . . . . ?
C6 Ru C5 C4 133.84(15) . . . . ?
C3 Ru C5 C4 29.67(9) . . . . ?
C1 Ru C5 C4 104.65(11) . . . . ?
C4 Ru C5 C4 0.0 . . . . ?
C4 C5 C6 C1 1.0(2) . . . . ?
Ru C5 C6 C1 54.15(14) . . . . ?
C4 C5 C6 Ru -53.20(14) . . . . ?
Ru C5 C6 Ru 0.0 . . . . ?
C2 C1 C6 C5 -0.7(2) . . . . ?
C7 C1 C6 C5 -176.1(2) . . . . ?
Ru C1 C6 C5 -54.41(14) . . . . ?
C2 C1 C6 Ru 53.66(14) . . . . ?
C7 C1 C6 Ru -121.7(2) . . . . ?
Ru C1 C6 Ru 0.0 . . . . ?
O Ru C6 C5 141.56(11) . . . . ?
N1 Ru C6 C5 -138.86(10) . . . . ?
N3 Ru C6 C5 -49.07(12) . . . . ?
C2 Ru C6 C5 103.20(11) . . . . ?
C3 Ru C6 C5 65.28(10) . . . . ?
C1 Ru C6 C5 132.87(15) . . . . ?
C5 Ru C6 C5 0.0 . . . . ?
C4 Ru C6 C5 28.46(9) . . . . ?
O Ru C6 C1 8.7(2) . . . . ?
N1 Ru C6 C1 88.26(10) . . . . ?
N3 Ru C6 C1 178.05(9) . . . . ?
C2 Ru C6 C1 -29.68(9) . . . . ?
C3 Ru C6 C1 -67.59(10) . . . . ?
C1 Ru C6 C1 0.0 . . . . ?
C5 Ru C6 C1 -132.87(15) . . . . ?
C4 Ru C6 C1 -104.41(11) . . . . ?
C3 C4 C8 C10 8.4(3) . . . . ?
C5 C4 C8 C10 -169.8(2) . . . . ?
Ru C4 C8 C10 -82.6(2) . . . . ?
C3 C4 C8 C9 -116.5(2) . . . . ?
C5 C4 C8 C9 65.4(2) . . . . ?
Ru C4 C8 C9 152.5(2) . . . . ?
O Ru N1 C11 -178.6(2) . . . . ?
N3 Ru N1 C11 -93.24(15) . . . . ?
C2 Ru N1 C11 98.6(2) . . . . ?
C6 Ru N1 C11 30.4(2) . . . . ?
C3 Ru N1 C11 111.8(2) . . . . ?
C1 Ru N1 C11 68.6(2) . . . . ?
C5 Ru N1 C11 1.9(2) . . . . ?
C4 Ru N1 C11 -7.6(3) . . . . ?
O Ru N1 C19 2.76(10) . . . . ?
N3 Ru N1 C19 88.16(11) . . . . ?
C2 Ru N1 C19 -80.00(12) . . . . ?
C6 Ru N1 C19 -148.24(11) . . . . ?
C3 Ru N1 C19 -66.8(2) . . . . ?
C1 Ru N1 C19 -109.96(11) . . . . ?
C5 Ru N1 C19 -176.65(10) . . . . ?
C4 Ru N1 C19 173.78(15) . . . . ?
C19 N1 C11 C12 0.0(3) . . . . ?
Ru N1 C11 C12 -178.54(13) . . . . ?
N1 C11 C12 C13 0.9(3) . . . . ?
C11 C12 C13 C14 -0.6(3) . . . . ?
C12 C13 C14 C15 179.2(2) . . . . ?
C12 C13 C14 C19 -0.5(3) . . . . ?
C13 C14 C15 C16 -179.4(2) . . . . ?
C19 C14 C15 C16 0.3(3) . . . . ?
C14 C15 C16 C17 -1.2(3) . . . . ?
C15 C16 C17 C18 0.6(3) . . . . ?
C16 C17 C18 O 179.4(2) . . . . ?
C16 C17 C18 C19 0.9(3) . . . . ?
C11 N1 C19 C14 -1.1(2) . . . . ?
Ru N1 C19 C14 177.60(12) . . . . ?
C11 N1 C19 C18 179.30(15) . . . . ?
Ru N1 C19 C18 -2.0(2) . . . . ?
C13 C14 C19 N1 1.4(2) . . . . ?
C15 C14 C19 N1 -178.3(2) . . . . ?
C13 C14 C19 C18 -179.1(2) . . . . ?
C15 C14 C19 C18 1.2(3) . . . . ?
O C18 C19 N1 -0.9(2) . . . . ?
C17 C18 C19 N1 177.78(15) . . . . ?
O C18 C19 C14 179.56(15) . . . . ?
C17 C18 C19 C14 -1.8(2) . . . . ?
C17 C18 O Ru -175.26(13) . . . . ?
C19 C18 O Ru 3.3(2) . . . . ?
N1 Ru O C18 -3.28(10) . . . . ?
N3 Ru O C18 -90.25(11) . . . . ?
C2 Ru O C18 115.93(11) . . . . ?
C6 Ru O C18 80.89(15) . . . . ?
C3 Ru O C18 154.26(11) . . . . ?
C1 Ru O C18 86.72(11) . . . . ?
C5 Ru O C18 175.42(14) . . . . ?
C4 Ru O C18 -179.86(10) . . . . ?
N6 B N2 C22 63.9(2) . . . . ?
N4 B N2 C22 -56.3(2) . . . . ?
N6 B N2 N3 -116.1(2) . . . . ?
N4 B N2 N3 123.7(2) . . . . ?
C22 N2 N3 C20 -0.2(2) . . . . ?
B N2 N3 C20 179.8(2) . . . . ?
C22 N2 N3 Ru 174.29(12) . . . . ?
B N2 N3 Ru -5.7(2) . . . . ?
O Ru N3 C20 -28.60(13) . . . . ?
N1 Ru N3 C20 -107.89(13) . . . . ?
C2 Ru N3 C20 48.6(2) . . . . ?
C6 Ru N3 C20 156.55(13) . . . . ?
C3 Ru N3 C20 61.06(14) . . . . ?
C1 Ru N3 C20 160.4(2) . . . . ?
C5 Ru N3 C20 129.13(13) . . . . ?
C4 Ru N3 C20 91.39(13) . . . . ?
O Ru N3 N2 157.63(13) . . . . ?
N1 Ru N3 N2 78.33(13) . . . . ?
C2 Ru N3 N2 -125.2(2) . . . . ?
C6 Ru N3 N2 -17.2(2) . . . . ?
C3 Ru N3 N2 -112.71(13) . . . . ?
C1 Ru N3 N2 -13.4(3) . . . . ?
C5 Ru N3 N2 -44.64(14) . . . . ?
C4 Ru N3 N2 -82.38(14) . . . . ?
N2 N3 C20 C21 0.5(2) . . . . ?
Ru N3 C20 C21 -174.62(11) . . . . ?
N3 C20 C21 C22 -0.6(2) . . . . ?
N3 N2 C22 C21 -0.2(2) . . . . ?
B N2 C22 C21 179.9(2) . . . . ?
C20 C21 C22 N2 0.5(2) . . . . ?
N6 B N4 C25 -45.0(2) . . . . ?
N2 B N4 C25 75.9(2) . . . . ?
N6 B N4 N5 143.0(2) . . . . ?
N2 B N4 N5 -96.1(2) . . . . ?
C25 N4 N5 C23 0.3(2) . . . . ?
B N4 N5 C23 173.6(2) . . . . ?
N4 N5 C23 C24 -0.2(2) . . . . ?
N5 C23 C24 C25 0.1(3) . . . . ?
N5 N4 C25 C24 -0.2(2) . . . . ?
B N4 C25 C24 -172.9(2) . . . . ?
C23 C24 C25 N4 0.0(2) . . . . ?
N4 B N6 C28 -109.8(2) . . . . ?
N2 B N6 C28 131.2(2) . . . . ?
N4 B N6 N7 69.8(2) . . . . ?
N2 B N6 N7 -49.2(2) . . . . ?
C28 N6 N7 C26 -1.3(2) . . . . ?
B N6 N7 C26 179.0(2) . . . . ?
N6 N7 C26 C27 1.2(3) . . . . ?
N7 C26 C27 C28 -0.8(3) . . . . ?
N7 N6 C28 C27 0.8(3) . . . . ?
B N6 C28 C27 -179.5(2) . . . . ?
C26 C27 C28 N6 -0.1(3) . . . . ?
